data_4506852
loop_
_publ_author_name
'Singh, Ruchi'
'Ahmad, Musheer'
'Bharadwaj, Parimal K.'

_publ_section_title
;
 Coordination Polymers of Copper and Zinc Ions with a Linear Linker Having
 Imidazole at Each End and an Azo Moiety in the Middle: Pedal Motion, Gas
 Adsorption, and Emission Studies
;
_journal_issue 10
_journal_name_full 'Crystal Growth &amp; Design'
_journal_page_first 5025
_journal_paper_doi 10.1021/cg300988a
_journal_volume 12
_journal_year 2012
_chemical_formula_moiety 'C45 H49 Cl2 N15 O11 Zn'
_chemical_formula_sum 'C45 H49 Cl2 N15 O11 Zn'
_chemical_formula_weight 1112.26
_chemical_name_systematic
;
 ?
;
_space_group_IT_number 14
_symmetry_cell_setting monoclinic
_symmetry_space_group_name_Hall '-P 2yn'
_symmetry_space_group_name_H-M 'P 1 21/n 1'
_atom_sites_solution_hydrogens geom
_atom_sites_solution_primary direct
_atom_sites_solution_secondary difmap
_audit_creation_method SHELXL-97
_cell_angle_alpha 90.000(5)
_cell_angle_beta 106.167(5)
_cell_angle_gamma 90.000(7)
_cell_formula_units_Z 4
_cell_length_a 13.163(2)
_cell_length_b 21.296(5)
_cell_length_c 18.947(3)
_cell_measurement_reflns_used 999
_cell_measurement_temperature 100(2)
_cell_measurement_theta_max 25.00
_cell_measurement_theta_min 2.20
_cell_volume 5101.2(16)
_computing_cell_refinement 'SAINT 6.45 ( Bruker, 2003)'
_computing_data_collection 'SMART 5.628 (Bruker, 2003)'
_computing_data_reduction 'SAINT 6.45 ( Bruker, 2003)'
_computing_molecular_graphics 'DIAMOND 2.1e'
_computing_structure_refinement 'SHELXL-97 (Sheldrick, 1997)'
_computing_structure_solution SIR-97
_diffrn_ambient_temperature 100(2)
_diffrn_measured_fraction_theta_full 0.998
_diffrn_measured_fraction_theta_max 0.998
_diffrn_measurement_device_type 'BRUKER SMART APEX'
_diffrn_measurement_method /w-scans
_diffrn_radiation_monochromator graphite
_diffrn_radiation_source 'fine-focus sealed tube'
_diffrn_radiation_type MoK\a
_diffrn_radiation_wavelength 0.71073
_diffrn_reflns_av_R_equivalents 0.0544
_diffrn_reflns_av_sigmaI/netI 0.0656
_diffrn_reflns_limit_h_max 15
_diffrn_reflns_limit_h_min -15
_diffrn_reflns_limit_k_max 25
_diffrn_reflns_limit_k_min -25
_diffrn_reflns_limit_l_max 22
_diffrn_reflns_limit_l_min -14
_diffrn_reflns_number 26288
_diffrn_reflns_theta_full 25.00
_diffrn_reflns_theta_max 25.00
_diffrn_reflns_theta_min 2.20
_exptl_absorpt_coefficient_mu 0.660
_exptl_absorpt_correction_T_max 0.9133
_exptl_absorpt_correction_T_min 0.8849
_exptl_absorpt_correction_type empirical
_exptl_absorpt_process_details SADABS
_exptl_crystal_colour red
_exptl_crystal_density_diffrn 1.448
_exptl_crystal_density_method 'not measured'
_exptl_crystal_description block
_exptl_crystal_F_000 2304
_exptl_crystal_size_max 0.19
_exptl_crystal_size_mid 0.18
_exptl_crystal_size_min 0.14
_refine_diff_density_max 1.528
_refine_diff_density_min -1.049
_refine_diff_density_rms 0.123
_refine_ls_extinction_method none
_refine_ls_goodness_of_fit_ref 1.089
_refine_ls_hydrogen_treatment refU
_refine_ls_matrix_type full
_refine_ls_number_parameters 667
_refine_ls_number_reflns 8986
_refine_ls_number_restraints 0
_refine_ls_restrained_S_all 1.089
_refine_ls_R_factor_all 0.0930
_refine_ls_R_factor_gt 0.0724
_refine_ls_shift/su_max 0.000
_refine_ls_shift/su_mean 0.000
_refine_ls_structure_factor_coef Fsqd
_refine_ls_weighting_details 'calc w=1/[\s^2^(Fo^2^)+(0.0887P)^2^+17.5135P] where P=(Fo^2^+2Fc^2^)/3'
_refine_ls_weighting_scheme calc
_refine_ls_wR_factor_gt 0.1858
_refine_ls_wR_factor_ref 0.2020
_reflns_number_gt 6955
_reflns_number_total 8986
_reflns_threshold_expression >2sigma(I)
_cod_data_source_file cg300988a_si_002.cif
_cod_data_source_block Complex1
_cod_depositor_comments
;
The following automatic conversions were performed:

'_symmetry_cell_setting' value 'Monoclinic' changed to 'monoclinic'
according to /home/saulius/struct/CIF-dictionaries/cif_core.dic
dictionary named 'cif_core.dic' version 2.4.2 from 2011-04-26.

Automatic conversion script
Id: cif_fix_values 1891 2012-01-12 08:04:46Z andrius 
;
_cod_original_cell_volume 5101(3)
_cod_original_sg_symbol_H-M P21/n
_cod_database_code 4506852

loop_
_symmetry_equiv_pos_as_xyz
'x, y, z'
'-x+1/2, y+1/2, -z+1/2'
'-x, -y, -z'
'x-1/2, -y-1/2, z-1/2'

loop_
_atom_site_label
_atom_site_type_symbol
_atom_site_fract_x
_atom_site_fract_y
_atom_site_fract_z
_atom_site_U_iso_or_equiv
_atom_site_adp_type
_atom_site_occupancy
_atom_site_symmetry_multiplicity
_atom_site_calc_flag
_atom_site_refinement_flags
Zn1 Zn 0.74799(4) 0.08396(2) 0.51046(3) 0.01197(18) Uani 1 1 d .
Cl1 Cl 0.75343(12) 0.23028(6) 0.29892(9) 0.0333(4) Uani 1 1 d .
Cl2 Cl 0.73767(10) 0.24359(5) 0.70225(6) 0.0176(3) Uani 1 1 d .
O1 O 0.6896(9) 0.2578(3) 0.3361(8) 0.219(7) Uani 1 1 d .
O2 O 0.8611(6) 0.2419(4) 0.3355(3) 0.107(3) Uani 1 1 d .
O3 O 0.7312(6) 0.1665(2) 0.2896(4) 0.079(2) Uani 1 1 d .
O4 O 0.7380(5) 0.2599(3) 0.2312(4) 0.096(3) Uani 1 1 d .
O5 O 0.7751(3) 0.26523(18) 0.6420(2) 0.0274(9) Uani 1 1 d .
O6 O 0.7925(4) 0.18702(18) 0.7326(2) 0.0376(11) Uani 1 1 d .
O7 O 0.7563(3) 0.29063(17) 0.7583(2) 0.0298(9) Uani 1 1 d .
O8 O 0.6260(3) 0.2315(2) 0.6757(2) 0.0351(10) Uani 1 1 d .
O9 O 0.4689(3) -0.02229(17) 0.7258(2) 0.0291(9) Uani 1 1 d .
O10 O 0.7558(9) 0.3436(3) 0.9961(4) 0.167(6) Uani 1 1 d .
O11 O 1.0389(3) -0.01867(19) 0.2705(3) 0.0410(11) Uani 1 1 d .
N1 N 0.7814(3) 0.02629(18) 0.4381(2) 0.0150(9) Uani 1 1 d .
N2 N 0.7930(3) -0.01483(18) 0.3342(2) 0.0149(9) Uani 1 1 d .
N3 N 0.7557(3) -0.0449(2) 0.0337(2) 0.0218(10) Uani 1 1 d .
N4 N 0.6283(3) 0.14096(18) 0.4619(2) 0.0159(9) Uani 1 1 d .
N5 N 0.5427(3) 0.23046(18) 0.4394(2) 0.0153(9) Uani 1 1 d .
N6 N 0.4922(3) 0.48983(19) 0.4677(2) 0.0183(9) Uani 1 1 d .
N7 N 0.8661(3) 0.14384(18) 0.5552(2) 0.0157(9) Uani 1 1 d .
N8 N 0.9524(3) 0.23331(17) 0.5728(2) 0.0148(9) Uani 1 1 d .
N9 N 1.0087(3) 0.49074(19) 0.5326(2) 0.0187(9) Uani 1 1 d .
N10 N 0.7226(3) 0.02889(18) 0.5884(2) 0.0159(9) Uani 1 1 d .
N11 N 0.7167(3) -0.00422(18) 0.6973(2) 0.0147(9) Uani 1 1 d .
N12 N 0.7436(3) 0.0051(2) 0.9985(2) 0.0214(10) Uani 1 1 d .
N13 N 0.4655(4) 0.0844(2) 0.7148(3) 0.0272(11) Uani 1 1 d .
N14 N 0.7466(4) 0.2385(2) 1.0014(3) 0.0394(14) Uani 1 1 d .
N15 N 1.0164(4) 0.0882(2) 0.2752(3) 0.0313(11) Uani 1 1 d .
C1 C 0.7570(4) 0.0340(2) 0.3660(3) 0.0133(10) Uani 1 1 d .
H1 H 0.7203 0.0682 0.3407 0.016 Uiso 1 1 calc R
C2 C 0.8355(4) -0.0301(2) 0.4529(3) 0.0216(12) Uani 1 1 d .
H2 H 0.8629 -0.0474 0.4993 0.026 Uiso 1 1 calc R
C3 C 0.8421(4) -0.0561(2) 0.3893(3) 0.0242(12) Uani 1 1 d .
H3 H 0.8735 -0.0942 0.3837 0.029 Uiso 1 1 calc R
C4 C 0.7812(4) -0.0216(2) 0.2572(3) 0.0173(11) Uani 1 1 d .
C5 C 0.7701(4) 0.0316(2) 0.2141(3) 0.0205(11) Uani 1 1 d .
H5 H 0.7689 0.0712 0.2346 0.025 Uiso 1 1 calc R
C6 C 0.7610(4) 0.0250(3) 0.1399(3) 0.0219(12) Uani 1 1 d .
H6 H 0.7527 0.0602 0.1099 0.026 Uiso 1 1 calc R
C7 C 0.7642(4) -0.0348(2) 0.1102(3) 0.0191(11) Uani 1 1 d .
C8 C 0.7757(4) -0.0871(2) 0.1535(3) 0.0223(12) Uani 1 1 d .
H8 H 0.7783 -0.1266 0.1331 0.027 Uiso 1 1 calc R
C9 C 0.7836(4) -0.0812(2) 0.2277(3) 0.0208(11) Uani 1 1 d .
H9 H 0.7905 -0.1166 0.2574 0.025 Uiso 1 1 calc R
C10 C 0.6205(4) 0.1984(2) 0.4865(3) 0.0170(11) Uani 1 1 d .
H10 H 0.6632 0.2144 0.5304 0.020 Uiso 1 1 calc R
C11 C 0.5516(4) 0.1362(2) 0.3950(3) 0.0172(11) Uani 1 1 d .
H11 H 0.5385 0.1007 0.3652 0.021 Uiso 1 1 calc R
C12 C 0.4988(4) 0.1913(2) 0.3801(3) 0.0183(11) Uani 1 1 d .
H12 H 0.4442 0.2010 0.3385 0.022 Uiso 1 1 calc R
C13 C 0.5219(4) 0.2960(2) 0.4466(3) 0.0145(10) Uani 1 1 d .
C14 C 0.4973(4) 0.3339(2) 0.3852(3) 0.0184(11) Uani 1 1 d .
H14 H 0.4892 0.3169 0.3388 0.022 Uiso 1 1 calc R
C15 C 0.4849(4) 0.3979(2) 0.3940(3) 0.0183(11) Uani 1 1 d .
H15 H 0.4668 0.4239 0.3530 0.022 Uiso 1 1 calc R
C16 C 0.4995(4) 0.4231(2) 0.4636(3) 0.0169(11) Uani 1 1 d .
C17 C 0.5220(4) 0.3838(2) 0.5248(3) 0.0176(11) Uani 1 1 d .
H17 H 0.5297 0.4005 0.5713 0.021 Uiso 1 1 calc R
C19 C 0.8771(4) 0.1989(2) 0.5266(3) 0.0172(11) Uani 1 1 d .
H19 H 0.8377 0.2122 0.4803 0.021 Uiso 1 1 calc R
C20 C 0.9381(4) 0.1428(2) 0.6241(3) 0.0153(10) Uani 1 1 d .
H20 H 0.9482 0.1097 0.6573 0.018 Uiso 1 1 calc R
C21 C 0.9913(4) 0.1979(2) 0.6354(3) 0.0158(10) Uani 1 1 d .
H21 H 1.0439 0.2096 0.6773 0.019 Uiso 1 1 calc R
C22 C 0.9740(4) 0.2980(2) 0.5620(3) 0.0146(10) Uani 1 1 d .
C23 C 0.9624(4) 0.3197(2) 0.4905(3) 0.0180(11) Uani 1 1 d .
H23 H 0.9467 0.2919 0.4511 0.022 Uiso 1 1 calc R
C24 C 0.9745(4) 0.3827(2) 0.4793(3) 0.0206(11) Uani 1 1 d .
H24 H 0.9664 0.3977 0.4319 0.025 Uiso 1 1 calc R
C25 C 0.9990(4) 0.4242(2) 0.5387(3) 0.0176(11) Uani 1 1 d .
C26 C 1.0133(4) 0.4012(2) 0.6098(3) 0.0204(11) Uani 1 1 d .
H26 H 1.0321 0.4285 0.6496 0.024 Uiso 1 1 calc R
C27 C 0.9998(4) 0.3379(2) 0.6215(3) 0.0183(11) Uani 1 1 d .
H27 H 1.0081 0.3227 0.6688 0.022 Uiso 1 1 calc R
C28 C 0.7355(4) 0.0452(2) 0.6578(3) 0.0145(10) Uani 1 1 d .
H28 H 0.7548 0.0851 0.6768 0.017 Uiso 1 1 calc R
C29 C 0.6958(4) -0.0340(2) 0.5831(3) 0.0206(11) Uani 1 1 d .
H29 H 0.6826 -0.0583 0.5407 0.025 Uiso 1 1 calc R
C30 C 0.6920(4) -0.0547(2) 0.6504(3) 0.0212(11) Uani 1 1 d .
H30 H 0.6757 -0.0951 0.6622 0.025 Uiso 1 1 calc R
C31 C 0.7238(4) -0.0038(2) 0.7741(3) 0.0163(11) Uani 1 1 d .
C32 C 0.7322(4) -0.0602(2) 0.8123(3) 0.0206(11) Uani 1 1 d .
H32 H 0.7345 -0.0981 0.7883 0.025 Uiso 1 1 calc R
C33 C 0.7370(4) -0.0599(3) 0.8865(3) 0.0222(12) Uani 1 1 d .
H33 H 0.7414 -0.0973 0.9124 0.027 Uiso 1 1 calc R
C34 C 0.7352(4) -0.0025(2) 0.9215(3) 0.0195(11) Uani 1 1 d .
C35 C 0.7271(4) 0.0526(3) 0.8827(3) 0.0219(12) Uani 1 1 d .
H35 H 0.7254 0.0904 0.9068 0.026 Uiso 1 1 calc R
C36 C 0.7214(4) 0.0533(2) 0.8091(3) 0.0203(11) Uani 1 1 d .
H36 H 0.7162 0.0910 0.7834 0.024 Uiso 1 1 calc R
C37 C 0.4680(4) 0.0305(2) 0.7515(3) 0.0230(12) Uani 1 1 d .
H37 H 0.4691 0.0333 0.8007 0.028 Uiso 1 1 calc R
C38 C 0.4610(5) 0.0847(3) 0.6372(3) 0.0364(15) Uani 1 1 d .
H38A H 0.4593 0.1273 0.6203 0.055 Uiso 1 1 calc R
H38B H 0.3984 0.0632 0.6097 0.055 Uiso 1 1 calc R
H38C H 0.5223 0.0639 0.6305 0.055 Uiso 1 1 calc R
C39 C 0.4617(5) 0.1443(3) 0.7500(4) 0.0379(15) Uani 1 1 d .
H39A H 0.4599 0.1776 0.7155 0.057 Uiso 1 1 calc R
H39B H 0.5233 0.1489 0.7911 0.057 Uiso 1 1 calc R
H39C H 0.3994 0.1463 0.7669 0.057 Uiso 1 1 calc R
C40 C 0.7558(5) 0.1832(3) 1.0461(4) 0.0399(16) Uani 1 1 d .
H40A H 0.7456 0.1466 1.0153 0.060 Uiso 1 1 calc R
H40B H 0.7031 0.1842 1.0723 0.060 Uiso 1 1 calc R
H40C H 0.8248 0.1818 1.0805 0.060 Uiso 1 1 calc R
C41 C 0.7268(6) 0.2312(3) 0.9234(4) 0.0482(18) Uani 1 1 d .
H41A H 0.7209 0.1874 0.9111 0.072 Uiso 1 1 calc R
H41B H 0.7840 0.2493 0.9081 0.072 Uiso 1 1 calc R
H41C H 0.6620 0.2522 0.8987 0.072 Uiso 1 1 calc R
C042 C 0.5328(4) 0.3203(2) 0.5164(3) 0.0176(11) Uani 1 1 d .
H042 H 0.5473 0.2939 0.5570 0.021 Uiso 1 1 calc R
C42 C 0.7580(12) 0.2943(4) 1.0311(5) 0.138(7) Uani 1 1 d .
H42 H 0.7685 0.2972 1.0816 0.165 Uiso 1 1 calc R
C43 C 1.0253(4) 0.0328(3) 0.2410(3) 0.0301(13) Uani 1 1 d .
H43 H 1.0205 0.0344 0.1912 0.036 Uiso 1 1 calc R
C44 C 1.0186(5) 0.0899(3) 0.3507(3) 0.0429(17) Uani 1 1 d .
H44A H 1.0112 0.1325 0.3650 0.064 Uiso 1 1 calc R
H44B H 1.0846 0.0732 0.3800 0.064 Uiso 1 1 calc R
H44C H 0.9613 0.0652 0.3580 0.064 Uiso 1 1 calc R
C45 C 1.0030(5) 0.1466(3) 0.2357(4) 0.0390(16) Uani 1 1 d .
H45A H 0.9982 0.1803 0.2682 0.059 Uiso 1 1 calc R
H45B H 0.9395 0.1450 0.1958 0.059 Uiso 1 1 calc R
H45C H 1.0626 0.1534 0.2167 0.059 Uiso 1 1 calc R

loop_
_atom_site_aniso_label
_atom_site_aniso_U_11
_atom_site_aniso_U_22
_atom_site_aniso_U_33
_atom_site_aniso_U_23
_atom_site_aniso_U_13
_atom_site_aniso_U_12
Zn1 0.0154(3) 0.0082(3) 0.0121(3) 0.0000(2) 0.0033(2) 0.0005(2)
Cl1 0.0456(9) 0.0147(6) 0.0473(9) -0.0003(6) 0.0257(8) 0.0032(6)
Cl2 0.0214(7) 0.0145(6) 0.0161(6) -0.0010(5) 0.0036(5) -0.0014(5)
O1 0.284(12) 0.035(3) 0.490(18) -0.074(6) 0.360(14) -0.050(5)
O2 0.099(5) 0.154(7) 0.041(3) -0.010(4) -0.026(3) -0.037(5)
O3 0.147(6) 0.017(2) 0.097(5) -0.001(3) 0.073(4) -0.002(3)
O4 0.070(4) 0.085(4) 0.099(5) 0.063(4) -0.034(4) -0.033(3)
O5 0.028(2) 0.033(2) 0.026(2) 0.0040(18) 0.0145(17) 0.0025(17)
O6 0.058(3) 0.021(2) 0.033(2) 0.0076(18) 0.011(2) 0.0083(19)
O7 0.039(2) 0.024(2) 0.023(2) -0.0066(17) 0.0034(18) 0.0018(17)
O8 0.025(2) 0.048(3) 0.029(2) 0.002(2) 0.0022(18) -0.0111(19)
O9 0.026(2) 0.022(2) 0.033(2) -0.0071(18) -0.0008(18) 0.0001(16)
O10 0.397(17) 0.021(3) 0.054(4) -0.003(3) 0.017(7) -0.009(5)
O11 0.033(2) 0.031(2) 0.055(3) 0.017(2) 0.006(2) 0.0032(19)
N1 0.017(2) 0.014(2) 0.014(2) 0.0002(17) 0.0041(17) 0.0020(16)
N2 0.014(2) 0.016(2) 0.015(2) -0.0002(17) 0.0038(17) 0.0020(16)
N3 0.020(2) 0.025(2) 0.022(2) 0.001(2) 0.0083(19) 0.0004(19)
N4 0.016(2) 0.012(2) 0.018(2) 0.0021(17) 0.0025(18) 0.0010(16)
N5 0.013(2) 0.010(2) 0.020(2) -0.0012(17) 0.0005(18) 0.0016(16)
N6 0.017(2) 0.015(2) 0.024(2) -0.0012(18) 0.0065(19) 0.0026(17)
N7 0.016(2) 0.012(2) 0.018(2) -0.0015(17) 0.0030(18) 0.0005(16)
N8 0.018(2) 0.0085(19) 0.018(2) 0.0011(17) 0.0039(18) 0.0011(16)
N9 0.015(2) 0.016(2) 0.025(2) 0.0002(18) 0.0062(19) -0.0010(17)
N10 0.019(2) 0.014(2) 0.015(2) -0.0002(17) 0.0040(18) -0.0028(17)
N11 0.017(2) 0.015(2) 0.013(2) 0.0027(17) 0.0057(17) 0.0005(17)
N12 0.022(2) 0.021(2) 0.024(2) 0.0048(19) 0.012(2) 0.0007(18)
N13 0.027(3) 0.025(2) 0.029(3) -0.002(2) 0.008(2) -0.001(2)
N14 0.064(4) 0.016(2) 0.031(3) 0.003(2) 0.003(3) -0.002(2)
N15 0.030(3) 0.028(3) 0.032(3) 0.010(2) 0.004(2) -0.003(2)
C1 0.014(2) 0.015(2) 0.012(2) -0.002(2) 0.005(2) 0.0002(19)
C2 0.029(3) 0.017(3) 0.018(3) 0.005(2) 0.007(2) 0.011(2)
C3 0.029(3) 0.022(3) 0.022(3) 0.005(2) 0.007(2) 0.015(2)
C4 0.014(3) 0.024(3) 0.015(3) 0.000(2) 0.006(2) 0.001(2)
C5 0.022(3) 0.020(3) 0.020(3) -0.005(2) 0.008(2) -0.001(2)
C6 0.021(3) 0.026(3) 0.018(3) 0.004(2) 0.003(2) 0.002(2)
C7 0.012(3) 0.029(3) 0.019(3) -0.006(2) 0.008(2) -0.001(2)
C8 0.021(3) 0.024(3) 0.024(3) -0.006(2) 0.010(2) -0.003(2)
C9 0.024(3) 0.021(3) 0.020(3) 0.000(2) 0.010(2) 0.002(2)
C10 0.017(3) 0.013(2) 0.019(3) -0.004(2) 0.003(2) 0.003(2)
C11 0.017(3) 0.014(2) 0.019(3) -0.006(2) 0.003(2) -0.003(2)
C12 0.019(3) 0.014(2) 0.021(3) -0.004(2) 0.004(2) 0.001(2)
C13 0.012(2) 0.011(2) 0.021(3) -0.001(2) 0.005(2) 0.0037(19)
C14 0.019(3) 0.017(3) 0.020(3) -0.003(2) 0.007(2) 0.003(2)
C15 0.016(3) 0.015(2) 0.022(3) 0.002(2) 0.002(2) 0.005(2)
C16 0.013(2) 0.016(2) 0.022(3) -0.003(2) 0.004(2) 0.001(2)
C17 0.019(3) 0.018(3) 0.016(3) -0.005(2) 0.005(2) 0.002(2)
C19 0.019(3) 0.014(2) 0.019(3) 0.000(2) 0.005(2) -0.001(2)
C20 0.013(2) 0.014(2) 0.019(3) 0.003(2) 0.006(2) 0.0032(19)
C21 0.014(3) 0.016(2) 0.016(3) 0.001(2) 0.002(2) 0.0035(19)
C22 0.013(2) 0.009(2) 0.022(3) 0.000(2) 0.006(2) -0.0002(18)
C23 0.021(3) 0.016(2) 0.016(3) 0.000(2) 0.002(2) -0.002(2)
C24 0.023(3) 0.020(3) 0.018(3) 0.004(2) 0.004(2) -0.003(2)
C25 0.016(3) 0.011(2) 0.025(3) 0.001(2) 0.005(2) 0.0001(19)
C26 0.017(3) 0.018(3) 0.024(3) -0.005(2) 0.003(2) -0.005(2)
C27 0.020(3) 0.013(2) 0.023(3) 0.004(2) 0.007(2) -0.001(2)
C28 0.016(3) 0.009(2) 0.017(3) 0.0011(19) 0.003(2) 0.0004(19)
C29 0.026(3) 0.015(3) 0.020(3) -0.006(2) 0.006(2) -0.007(2)
C30 0.026(3) 0.014(2) 0.022(3) -0.002(2) 0.005(2) -0.007(2)
C31 0.011(2) 0.022(3) 0.016(3) 0.000(2) 0.004(2) -0.005(2)
C32 0.022(3) 0.017(3) 0.022(3) 0.002(2) 0.005(2) 0.001(2)
C33 0.017(3) 0.029(3) 0.023(3) 0.008(2) 0.010(2) 0.000(2)
C34 0.014(3) 0.030(3) 0.015(3) -0.004(2) 0.005(2) -0.003(2)
C35 0.024(3) 0.025(3) 0.019(3) -0.002(2) 0.010(2) -0.002(2)
C36 0.020(3) 0.022(3) 0.018(3) 0.003(2) 0.004(2) -0.001(2)
C37 0.019(3) 0.023(3) 0.023(3) 0.001(2) 0.000(2) 0.000(2)
C38 0.040(4) 0.036(3) 0.034(3) 0.006(3) 0.012(3) 0.000(3)
C39 0.046(4) 0.022(3) 0.052(4) 0.000(3) 0.023(3) -0.002(3)
C40 0.039(4) 0.027(3) 0.050(4) 0.011(3) 0.007(3) 0.004(3)
C41 0.064(5) 0.035(4) 0.045(4) -0.003(3) 0.014(4) -0.009(3)
C042 0.021(3) 0.016(2) 0.016(3) 0.003(2) 0.005(2) 0.005(2)
C42 0.33(2) 0.028(5) 0.033(5) -0.001(4) 0.009(8) 0.001(7)
C43 0.023(3) 0.030(3) 0.036(3) 0.008(3) 0.007(3) -0.001(2)
C44 0.046(4) 0.049(4) 0.029(3) 0.002(3) 0.004(3) -0.010(3)
C45 0.050(4) 0.028(3) 0.044(4) 0.010(3) 0.022(3) 0.010(3)

loop_
_atom_type_symbol
_atom_type_description
_atom_type_scat_dispersion_real
_atom_type_scat_dispersion_imag
_atom_type_scat_source
C C 0.0033 0.0016 'International Tables Vol C Tables 4.2.6.8 and 6.1.1.4'
H H 0.0000 0.0000 'International Tables Vol C Tables 4.2.6.8 and 6.1.1.4'
N N 0.0061 0.0033 'International Tables Vol C Tables 4.2.6.8 and 6.1.1.4'
O O 0.0106 0.0060 'International Tables Vol C Tables 4.2.6.8 and 6.1.1.4'
Cl Cl 0.1484 0.1585 'International Tables Vol C Tables 4.2.6.8 and 6.1.1.4'
Zn Zn 0.2839 1.4301 'International Tables Vol C Tables 4.2.6.8 and 6.1.1.4'

loop_
_geom_angle_atom_site_label_1
_geom_angle_atom_site_label_2
_geom_angle_atom_site_label_3
_geom_angle
_geom_angle_site_symmetry_1
N1 Zn1 N10 105.34(17) .
N1 Zn1 N4 110.90(17) .
N10 Zn1 N4 115.24(17) .
N1 Zn1 N7 113.07(17) .
N10 Zn1 N7 109.38(16) .
N4 Zn1 N7 103.13(17) .
O1 Cl1 O3 110.2(4) .
O1 Cl1 O4 109.1(6) .
O3 Cl1 O4 110.7(4) .
O1 Cl1 O2 110.3(6) .
O3 Cl1 O2 112.3(5) .
O4 Cl1 O2 104.0(4) .
O7 Cl2 O8 109.4(2) .
O7 Cl2 O5 109.8(2) .
O8 Cl2 O5 108.8(2) .
O7 Cl2 O6 109.1(2) .
O8 Cl2 O6 109.9(3) .
O5 Cl2 O6 109.9(2) .
C1 N1 C2 106.2(4) .
C1 N1 Zn1 127.0(3) .
C2 N1 Zn1 126.8(3) .
C1 N2 C3 107.6(4) .
C1 N2 C4 125.5(4) .
C3 N2 C4 127.0(4) .
N12 N3 C7 112.0(4) 1_554
C10 N4 C11 106.3(4) .
C10 N4 Zn1 121.9(3) .
C11 N4 Zn1 131.0(3) .
C10 N5 C12 107.5(4) .
C10 N5 C13 124.2(4) .
C12 N5 C13 127.8(4) .
N6 N6 C16 113.6(5) 3_666
C19 N7 C20 106.1(4) .
C19 N7 Zn1 123.5(3) .
C20 N7 Zn1 129.5(3) .
C19 N8 C21 107.0(4) .
C19 N8 C22 124.9(4) .
C21 N8 C22 127.4(4) .
N9 N9 C25 113.2(5) 3_766
C28 N10 C29 106.6(4) .
C28 N10 Zn1 125.6(3) .
C29 N10 Zn1 127.7(3) .
C28 N11 C30 107.3(4) .
C28 N11 C31 125.9(4) .
C30 N11 C31 126.8(4) .
N3 N12 C34 114.1(4) 1_556
C37 N13 C39 121.1(5) .
C37 N13 C38 121.2(5) .
C39 N13 C38 117.6(5) .
C42 N14 C40 120.8(6) .
C42 N14 C41 120.5(6) .
C40 N14 C41 118.7(5) .
C43 N15 C44 121.2(5) .
C43 N15 C45 121.0(5) .
C44 N15 C45 117.9(5) .
N1 C1 N2 110.5(4) .
C3 C2 N1 109.4(4) .
C2 C3 N2 106.3(4) .
C5 C4 C9 121.5(5) .
C5 C4 N2 118.9(4) .
C9 C4 N2 119.6(4) .
C4 C5 C6 118.7(5) .
C5 C6 C7 120.0(5) .
C8 C7 C6 120.8(5) .
C8 C7 N3 116.5(5) .
C6 C7 N3 122.7(5) .
C7 C8 C9 119.9(5) .
C8 C9 C4 119.2(5) .
N4 C10 N5 110.9(4) .
C12 C11 N4 109.2(4) .
C11 C12 N5 106.1(4) .
C14 C13 C042 121.5(4) .
C14 C13 N5 119.7(4) .
C042 C13 N5 118.7(4) .
C13 C14 C15 118.9(5) .
C14 C15 C16 120.2(5) .
C15 C16 C17 120.0(4) .
C15 C16 N6 116.3(4) .
C17 C16 N6 123.7(5) .
C042 C17 C16 120.0(5) .
N7 C19 N8 111.3(4) .
C21 C20 N7 108.9(4) .
C20 C21 N8 106.6(4) .
C27 C22 C23 121.6(4) .
C27 C22 N8 119.4(4) .
C23 C22 N8 118.9(4) .
C24 C23 C22 119.2(5) .
C23 C24 C25 120.2(5) .
C26 C25 C24 119.6(4) .
C26 C25 N9 115.7(4) .
C24 C25 N9 124.7(5) .
C27 C26 C25 120.5(5) .
C22 C27 C26 118.9(5) .
N10 C28 N11 110.6(4) .
C30 C29 N10 108.7(4) .
C29 C30 N11 106.8(4) .
C36 C31 C32 121.1(5) .
C36 C31 N11 119.1(4) .
C32 C31 N11 119.7(4) .
C33 C32 C31 119.7(5) .
C34 C33 C32 119.0(5) .
C35 C34 C33 120.2(5) .
C35 C34 N12 114.8(5) .
C33 C34 N12 125.0(5) .
C34 C35 C36 121.8(5) .
C35 C36 C31 118.1(5) .
O9 C37 N13 125.5(5) .
C17 C042 C13 119.4(5) .
O10 C42 N14 123.9(8) .
O11 C43 N15 125.5(6) .

loop_
_geom_bond_atom_site_label_1
_geom_bond_atom_site_label_2
_geom_bond_distance
_geom_bond_site_symmetry_2
Zn1 N1 1.979(4) .
Zn1 N10 1.985(4) .
Zn1 N4 1.999(4) .
Zn1 N7 2.007(4) .
Cl1 O1 1.371(6) .
Cl1 O3 1.389(5) .
Cl1 O4 1.393(6) .
Cl1 O2 1.416(7) .
Cl2 O7 1.431(4) .
Cl2 O8 1.438(4) .
Cl2 O5 1.439(4) .
Cl2 O6 1.439(4) .
O9 C37 1.227(6) .
O10 C42 1.238(10) .
O11 C43 1.220(7) .
N1 C1 1.323(6) .
N1 C2 1.385(6) .
N2 C1 1.351(6) .
N2 C3 1.381(6) .
N2 C4 1.431(6) .
N3 N12 1.243(6) 1_554
N3 C7 1.438(7) .
N4 C10 1.323(6) .
N4 C11 1.387(6) .
N5 C10 1.342(6) .
N5 C12 1.390(6) .
N5 C13 1.436(6) .
N6 N6 1.259(8) 3_666
N6 C16 1.428(6) .
N7 C19 1.317(6) .
N7 C20 1.383(6) .
N8 C19 1.343(6) .
N8 C21 1.379(6) .
N8 C22 1.432(6) .
N9 N9 1.257(8) 3_766
N9 C25 1.430(6) .
N10 C28 1.325(6) .
N10 C29 1.382(6) .
N11 C28 1.353(6) .
N11 C30 1.375(6) .
N11 C31 1.432(6) .
N12 N3 1.243(6) 1_556
N12 C34 1.441(6) .
N13 C37 1.337(7) .
N13 C39 1.448(7) .
N13 C38 1.455(7) .
N14 C42 1.306(10) .
N14 C40 1.435(7) .
N14 C41 1.437(8) .
N15 C43 1.367(7) .
N15 C44 1.423(8) .
N15 C45 1.435(7) .
C2 C3 1.350(7) .
C4 C5 1.381(7) .
C4 C9 1.390(7) .
C5 C6 1.385(7) .
C6 C7 1.396(7) .
C7 C8 1.366(7) .
C8 C9 1.387(7) .
C11 C12 1.353(7) .
C13 C14 1.378(7) .
C13 C042 1.390(7) .
C14 C15 1.387(7) .
C15 C16 1.388(7) .
C16 C17 1.394(7) .
C17 C042 1.372(7) .
C20 C21 1.352(7) .
C22 C27 1.377(7) .
C22 C23 1.398(7) .
C23 C24 1.374(7) .
C24 C25 1.397(7) .
C25 C26 1.396(7) .
C26 C27 1.385(7) .
C29 C30 1.362(7) .
C31 C36 1.390(7) .
C31 C32 1.392(7) .
C32 C33 1.390(7) .
C33 C34 1.393(7) .
C34 C35 1.374(7) .
C35 C36 1.376(7) .

loop_
_geom_torsion_atom_site_label_1
_geom_torsion_atom_site_label_2
_geom_torsion_atom_site_label_3
_geom_torsion_atom_site_label_4
_geom_torsion
_geom_torsion_site_symmetry_1
N10 Zn1 N1 C1 146.1(4) .
N4 Zn1 N1 C1 20.7(4) .
N7 Zn1 N1 C1 -94.5(4) .
N10 Zn1 N1 C2 -34.3(4) .
N4 Zn1 N1 C2 -159.6(4) .
N7 Zn1 N1 C2 85.1(4) .
N1 Zn1 N4 C10 -149.4(4) .
N10 Zn1 N4 C10 91.1(4) .
N7 Zn1 N4 C10 -28.1(4) .
N1 Zn1 N4 C11 18.9(5) .
N10 Zn1 N4 C11 -100.7(4) .
N7 Zn1 N4 C11 140.2(4) .
N1 Zn1 N7 C19 88.4(4) .
N10 Zn1 N7 C19 -154.5(4) .
N4 Zn1 N7 C19 -31.4(4) .
N1 Zn1 N7 C20 -103.8(4) .
N10 Zn1 N7 C20 13.3(4) .
N4 Zn1 N7 C20 136.4(4) .
N1 Zn1 N10 C28 154.0(4) .
N4 Zn1 N10 C28 -83.4(4) .
N7 Zn1 N10 C28 32.2(4) .
N1 Zn1 N10 C29 -21.1(5) .
N4 Zn1 N10 C29 101.5(4) .
N7 Zn1 N10 C29 -142.9(4) .
C2 N1 C1 N2 0.1(5) .
Zn1 N1 C1 N2 179.7(3) .
C3 N2 C1 N1 0.5(5) .
C4 N2 C1 N1 -179.5(4) .
C1 N1 C2 C3 -0.6(6) .
Zn1 N1 C2 C3 179.7(4) .
N1 C2 C3 N2 1.0(6) .
C1 N2 C3 C2 -0.9(6) .
C4 N2 C3 C2 179.2(5) .
C1 N2 C4 C5 25.9(7) .
C3 N2 C4 C5 -154.2(5) .
C1 N2 C4 C9 -155.6(5) .
C3 N2 C4 C9 24.3(7) .
C9 C4 C5 C6 0.2(8) .
N2 C4 C5 C6 178.7(4) .
C4 C5 C6 C7 -0.7(8) .
C5 C6 C7 C8 0.3(8) .
C5 C6 C7 N3 -179.7(5) .
N12 N3 C7 C8 178.9(4) 1_554
N12 N3 C7 C6 -1.1(7) 1_554
C6 C7 C8 C9 0.5(8) .
N3 C7 C8 C9 -179.5(4) .
C7 C8 C9 C4 -0.9(8) .
C5 C4 C9 C8 0.6(8) .
N2 C4 C9 C8 -177.9(4) .
C11 N4 C10 N5 0.5(6) .
Zn1 N4 C10 N5 171.3(3) .
C12 N5 C10 N4 -1.1(6) .
C13 N5 C10 N4 -173.1(4) .
C10 N4 C11 C12 0.3(6) .
Zn1 N4 C11 C12 -169.4(4) .
N4 C11 C12 N5 -1.0(6) .
C10 N5 C12 C11 1.3(6) .
C13 N5 C12 C11 172.9(5) .
C10 N5 C13 C14 138.3(5) .
C12 N5 C13 C14 -32.0(7) .
C10 N5 C13 C042 -38.2(7) .
C12 N5 C13 C042 151.4(5) .
C042 C13 C14 C15 1.0(7) .
N5 C13 C14 C15 -175.5(4) .
C13 C14 C15 C16 1.5(7) .
C14 C15 C16 C17 -2.9(7) .
C14 C15 C16 N6 175.9(4) .
N6 N6 C16 C15 -178.9(5) 3_666
N6 N6 C16 C17 -0.2(8) 3_666
C15 C16 C17 C042 1.9(7) .
N6 C16 C17 C042 -176.8(5) .
C20 N7 C19 N8 0.4(5) .
Zn1 N7 C19 N8 170.6(3) .
C21 N8 C19 N7 -0.6(5) .
C22 N8 C19 N7 -171.6(4) .
C19 N7 C20 C21 0.0(5) .
Zn1 N7 C20 C21 -169.4(3) .
N7 C20 C21 N8 -0.3(5) .
C19 N8 C21 C20 0.5(5) .
C22 N8 C21 C20 171.3(4) .
C19 N8 C22 C27 141.5(5) .
C21 N8 C22 C27 -27.7(7) .
C19 N8 C22 C23 -34.9(7) .
C21 N8 C22 C23 155.9(5) .
C27 C22 C23 C24 -1.6(7) .
N8 C22 C23 C24 174.7(4) .
C22 C23 C24 C25 0.6(8) .
C23 C24 C25 C26 1.3(8) .
C23 C24 C25 N9 -177.1(5) .
N9 N9 C25 C26 -177.5(5) 3_766
N9 N9 C25 C24 0.9(8) 3_766
C24 C25 C26 C27 -2.2(8) .
N9 C25 C26 C27 176.3(4) .
C23 C22 C27 C26 0.8(7) .
N8 C22 C27 C26 -175.5(4) .
C25 C26 C27 C22 1.2(7) .
C29 N10 C28 N11 -0.9(5) .
Zn1 N10 C28 N11 -176.9(3) .
C30 N11 C28 N10 0.9(6) .
C31 N11 C28 N10 179.6(4) .
C28 N10 C29 C30 0.6(6) .
Zn1 N10 C29 C30 176.4(4) .
N10 C29 C30 N11 -0.1(6) .
C28 N11 C30 C29 -0.5(6) .
C31 N11 C30 C29 -179.2(4) .
C28 N11 C31 C36 18.7(7) .
C30 N11 C31 C36 -162.9(5) .
C28 N11 C31 C32 -161.8(5) .
C30 N11 C31 C32 16.7(7) .
C36 C31 C32 C33 0.8(8) .
N11 C31 C32 C33 -178.8(4) .
C31 C32 C33 C34 -1.1(8) .
C32 C33 C34 C35 0.9(8) .
C32 C33 C34 N12 -177.6(5) .
N3 N12 C34 C35 -176.9(4) 1_556
N3 N12 C34 C33 1.6(7) 1_556
C33 C34 C35 C36 -0.5(8) .
N12 C34 C35 C36 178.1(5) .
C34 C35 C36 C31 0.2(8) .
C32 C31 C36 C35 -0.4(7) .
N11 C31 C36 C35 179.2(4) .
C39 N13 C37 O9 178.4(5) .
C38 N13 C37 O9 1.5(9) .
C16 C17 C042 C13 0.5(7) .
C14 C13 C042 C17 -1.9(7) .
N5 C13 C042 C17 174.5(4) .
C40 N14 C42 O10 176.6(13) .
C41 N14 C42 O10 -2(2) .
C44 N15 C43 O11 -2.4(9) .
C45 N15 C43 O11 178.4(6) .
